data_7131315
loop_
_publ_author_name
'Song, Yimei'
'Wu, Chaofei'
'Zhang, Jinhai'
'Zhang, Wenhai'
'Qin, Xin'
'Yang, Yixiao'
'Kang, Guowei'
'Jiang, Jun'
'Liu, Hongxin'

_publ_section_title
;
 Switchable multipath cascade cyclization to synthesize bicyclic lactams
 and succinimides <i>via</i> chemodivergent reaction.
;
_journal_issue 22
_journal_name_full 'Chemical communications (Cambridge, England)'
_journal_page_first 3313
_journal_page_last 3316
_journal_paper_doi 10.1039/d2cc06841a
_journal_volume 59
_journal_year 2023
_chemical_formula_sum 'C25 H34 N2 O5'
_chemical_formula_weight 442.54
_space_group_crystal_system monoclinic
_space_group_IT_number 14
_space_group_name_Hall '-P 2yn'
_space_group_name_H-M_alt 'P 1 21/n 1'
_atom_sites_solution_hydrogens mixed
_audit_creation_method SHELXL-2018/3
_audit_update_record
;
2022-11-27 deposited with the CCDC.	2023-02-20 downloaded from the CCDC.
;
_cell_angle_alpha 90
_cell_angle_beta 110.157(7)
_cell_angle_gamma 90
_cell_formula_units_Z 4
_cell_length_a 13.986(6)
_cell_length_b 12.559(6)
_cell_length_c 14.699(7)
_cell_measurement_reflns_used 5693
_cell_measurement_temperature 296(2)
_cell_measurement_theta_max 27.215
_cell_measurement_theta_min 2.192
_cell_volume 2423.7(19)
_computing_cell_refinement 'SAINT (Bruker, 2014)'
_computing_data_collection 'Bruker APEX2 (Bruker, 2014)'
_computing_data_reduction 'SAINT (Bruker, 2014)'
_computing_molecular_graphics
;
SHELXTL (Sheldrick, 2018) and DIAMOND (Brandenburg, 2015)
;
_computing_publication_material
;
SHELXTL (Sheldrick, 2018) and and PLATON (Spek, 2009)
;
_computing_structure_refinement 'SHELXL-2018/3 (Sheldrick, 2018)'
_computing_structure_solution 'SHELXL-2018/3 (Sheldrick, 2018)'
_diffrn_ambient_temperature 296(2)
_diffrn_measured_fraction_theta_full 0.999
_diffrn_measured_fraction_theta_max 0.987
_diffrn_measurement_device_type 'Bruker APEX II CCD area detector'
_diffrn_measurement_method '\f and \w scans'
_diffrn_radiation_type MoK\a
_diffrn_radiation_wavelength 0.71073
_diffrn_reflns_av_R_equivalents 0.0703
_diffrn_reflns_av_unetI/netI 0.0517
_diffrn_reflns_Laue_measured_fraction_full 0.999
_diffrn_reflns_Laue_measured_fraction_max 0.987
_diffrn_reflns_limit_h_max 15
_diffrn_reflns_limit_h_min -17
_diffrn_reflns_limit_k_max 16
_diffrn_reflns_limit_k_min -13
_diffrn_reflns_limit_l_max 18
_diffrn_reflns_limit_l_min -18
_diffrn_reflns_number 15406
_diffrn_reflns_point_group_measured_fraction_full 0.999
_diffrn_reflns_point_group_measured_fraction_max 0.987
_diffrn_reflns_theta_full 25.242
_diffrn_reflns_theta_max 27.458
_diffrn_reflns_theta_min 1.734
_diffrn_source 'fine-focus sealed tube'
_exptl_absorpt_coefficient_mu 0.084
_exptl_absorpt_correction_T_max 0.987
_exptl_absorpt_correction_T_min 0.984
_exptl_absorpt_correction_type multi-scan
_exptl_absorpt_process_details sadabs
_exptl_crystal_colour colourless
_exptl_crystal_density_diffrn 1.213
_exptl_crystal_description block
_exptl_crystal_F_000 952
_exptl_crystal_size_max 0.200
_exptl_crystal_size_mid 0.160
_exptl_crystal_size_min 0.150
_refine_diff_density_max 0.472
_refine_diff_density_min -0.546
_refine_diff_density_rms 0.066
_refine_ls_extinction_method none
_refine_ls_goodness_of_fit_ref 1.045
_refine_ls_hydrogen_treatment constr
_refine_ls_matrix_type full
_refine_ls_number_parameters 306
_refine_ls_number_reflns 5477
_refine_ls_number_restraints 0
_refine_ls_restrained_S_all 1.045
_refine_ls_R_factor_all 0.0938
_refine_ls_R_factor_gt 0.0724
_refine_ls_shift/su_max 0.001
_refine_ls_shift/su_mean 0.000
_refine_ls_structure_factor_coef Fsqd
_refine_ls_weighting_details 'w=1/[\s^2^(Fo^2^)+(0.1736P)^2^+0.0876P] where P=(Fo^2^+2Fc^2^)/3'
_refine_ls_weighting_scheme calc
_refine_ls_wR_factor_gt 0.2167
_refine_ls_wR_factor_ref 0.2478
_reflns_Friedel_coverage 0.000
_reflns_number_gt 3889
_reflns_number_total 5477
_reflns_threshold_expression 'I > 2\s(I)'
_cod_data_source_file d2cc06841a2.cif
_cod_data_source_block mo_20221125B_0m
_cod_depositor_comments 'Adding full bibliography for 7131313--7131315.cif.'
_cod_original_cell_volume 2423.6(19)
_cod_original_sg_symbol_H-M 'P 21/n'
_cod_database_code 7131315
_shelx_shelxl_version_number 2018/3
_shelx_space_group_comment
;
The symmetry employed for this shelxl refinement is uniquely defined
by the following loop, which should always be used as a source of
symmetry information in preference to the above space-group names.
They are only intended as comments.
;
_shelx_estimated_absorpt_t_min 0.983
_shelx_estimated_absorpt_t_max 0.987

loop_
_space_group_symop_operation_xyz
'x, y, z'
'-x+1/2, y+1/2, -z+1/2'
'-x, -y, -z'
'x-1/2, -y-1/2, z-1/2'

loop_
_atom_site_label
_atom_site_type_symbol
_atom_site_fract_x
_atom_site_fract_y
_atom_site_fract_z
_atom_site_U_iso_or_equiv
_atom_site_adp_type
_atom_site_occupancy
_atom_site_site_symmetry_order
_atom_site_calc_flag
_atom_site_refinement_flags_posn
_atom_site_refinement_flags_adp
_atom_site_refinement_flags_occupancy
_atom_site_disorder_assembly
_atom_site_disorder_group
C1 C 0.5319(3) 0.8475(3) 0.1036(3) 0.0917(10) Uani 1 1 d . . . . .
H1A H 0.491865 0.797373 0.056535 0.137 Uiso 1 1 calc R U . . .
H1B H 0.602849 0.830778 0.120001 0.137 Uiso 1 1 calc R U . . .
H1C H 0.519273 0.918090 0.077216 0.137 Uiso 1 1 calc R U . . .
C2 C 0.50299(19) 0.84136(19) 0.19423(19) 0.0608(6) Uani 1 1 d . . . . .
C3 C 0.56641(19) 0.8817(2) 0.2823(2) 0.0707(7) Uani 1 1 d . . . . .
H3 H 0.627711 0.912816 0.285140 0.085 Uiso 1 1 calc R U . . .
C4 C 0.54213(18) 0.8776(2) 0.36703(19) 0.0637(6) Uani 1 1 d . . . . .
C5 C 0.6131(3) 0.9212(3) 0.4626(3) 0.0996(11) Uani 1 1 d . . . . .
H5A H 0.597207 0.994700 0.468546 0.149 Uiso 1 1 calc R U . . .
H5B H 0.682293 0.915373 0.464744 0.149 Uiso 1 1 calc R U . . .
H5C H 0.604787 0.881282 0.515054 0.149 Uiso 1 1 calc R U . . .
C6 C 0.44982(16) 0.83145(17) 0.36157(15) 0.0510(5) Uani 1 1 d . . . . .
H6 H 0.431641 0.827879 0.416686 0.061 Uiso 1 1 calc R U . . .
C7 C 0.38471(15) 0.79072(14) 0.27445(14) 0.0430(4) Uani 1 1 d . . . . .
C8 C 0.41096(17) 0.79482(16) 0.19081(15) 0.0501(5) Uani 1 1 d . . . . .
H8 H 0.367190 0.766584 0.132947 0.060 Uiso 1 1 calc R U . . .
C9 C 0.27660(14) 0.68672(14) 0.35426(12) 0.0380(4) Uani 1 1 d . . . . .
H9 H 0.279898 0.737692 0.405740 0.046 Uiso 1 1 calc R U . . .
C10 C 0.35748(15) 0.59980(16) 0.39501(13) 0.0427(4) Uani 1 1 d . . . . .
H10A H 0.335687 0.534882 0.357874 0.051 Uiso 1 1 calc R U . . .
H10B H 0.421086 0.622264 0.388320 0.051 Uiso 1 1 calc R U . . .
C11 C 0.37477(13) 0.57745(14) 0.50190(12) 0.0393(4) Uani 1 1 d . . . . .
C12 C 0.3856(2) 0.4418(2) 0.62578(16) 0.0631(6) Uani 1 1 d . . . . .
H12A H 0.432728 0.490317 0.670629 0.076 Uiso 1 1 calc R U . . .
H12B H 0.416633 0.371672 0.636002 0.076 Uiso 1 1 calc R U . . .
C13 C 0.2903(4) 0.4375(4) 0.6489(3) 0.1177(14) Uani 1 1 d . . . . .
H13A H 0.308032 0.426717 0.718099 0.141 Uiso 0.795(9) 1 calc R U P A 1
H13B H 0.256184 0.505808 0.633083 0.141 Uiso 0.795(9) 1 calc R U P A 1
C14 C 0.2213(4) 0.3569(5) 0.5998(4) 0.121(2) Uani 0.795(9) 1 d . . P A 1
H14A H 0.194799 0.372837 0.531789 0.182 Uiso 0.795(9) 1 calc R U P A 1
H14B H 0.166268 0.353532 0.624678 0.182 Uiso 0.795(9) 1 calc R U P A 1
H14C H 0.255957 0.289644 0.609618 0.182 Uiso 0.795(9) 1 calc R U P A 1
C15 C 0.16687(14) 0.64328(13) 0.31011(13) 0.0406(4) Uani 1 1 d . . . . .
C16 C 0.12061(17) 0.61096(19) 0.38613(17) 0.0556(5) Uani 1 1 d . . . . .
H16A H 0.050760 0.590784 0.354534 0.083 Uiso 1 1 calc R U . . .
H16B H 0.124068 0.669929 0.428714 0.083 Uiso 1 1 calc R U . . .
H16C H 0.157912 0.551860 0.422964 0.083 Uiso 1 1 calc R U . . .
C17 C 0.11278(14) 0.73553(14) 0.24035(12) 0.0387(4) Uani 1 1 d . . . . .
C18 C 0.19787(15) 0.76934(14) 0.20137(13) 0.0398(4) Uani 1 1 d . . . . .
C19 C 0.08490(14) 0.83034(14) 0.29241(12) 0.0398(4) Uani 1 1 d . . . . .
C20 C -0.00620(17) 0.82721(18) 0.31231(15) 0.0533(5) Uani 1 1 d . . . . .
H20 H -0.049034 0.768508 0.293408 0.064 Uiso 1 1 calc R U . . .
C21 C -0.0328(2) 0.9116(2) 0.36025(18) 0.0669(7) Uani 1 1 d . . . . .
H21 H -0.092415 0.907946 0.374689 0.080 Uiso 1 1 calc R U . . .
C22 C 0.0285(2) 1.0008(2) 0.38660(17) 0.0703(7) Uani 1 1 d . . . . .
H22 H 0.009550 1.057429 0.417449 0.084 Uiso 1 1 calc R U . . .
C23 C 0.1179(2) 1.00525(18) 0.36687(16) 0.0623(6) Uani 1 1 d . . . . .
H23 H 0.159436 1.065015 0.384911 0.075 Uiso 1 1 calc R U . . .
C24 C 0.14674(16) 0.92077(15) 0.31998(14) 0.0482(5) Uani 1 1 d . . . . .
H24 H 0.207227 0.924648 0.307058 0.058 Uiso 1 1 calc R U . . .
C25 C 0.7531(7) 0.6509(5) 0.1082(6) 0.180(3) Uani 1 1 d . . . . .
H25A H 0.805986 0.605973 0.149225 0.271 Uiso 1 1 d R U . . .
H25B H 0.759326 0.655493 0.045345 0.271 Uiso 1 1 d R U . . .
H25C H 0.687856 0.621323 0.102205 0.271 Uiso 1 1 d R U . . .
N1 N 0.28934(12) 0.74472(12) 0.27053(10) 0.0401(4) Uani 1 1 d . . . . .
N2 N 0.37118(13) 0.47609(13) 0.52610(11) 0.0457(4) Uani 1 1 d . . . . .
H2 H 0.359930 0.428390 0.481647 0.055 Uiso 1 1 calc R U . . .
O1 O 0.18474(12) 0.81376(12) 0.12361(9) 0.0536(4) Uani 1 1 d . . . . .
O2 O 0.39151(13) 0.65091(11) 0.56151(10) 0.0606(4) Uani 1 1 d . . . . .
O3 O 0.17143(12) 0.55392(10) 0.25069(11) 0.0534(4) Uani 1 1 d . . . . .
H3A H 0.114083 0.540460 0.213022 0.080 Uiso 1 1 calc R U . . .
O4 O 0.02708(11) 0.69343(11) 0.16675(10) 0.0488(4) Uani 1 1 d . . . . .
H4 H -0.007030 0.742294 0.134562 0.073 Uiso 1 1 calc R U . . .
O5 O 0.7637(3) 0.7496(5) 0.1515(3) 0.1784(17) Uani 1 1 d . . . . .
H5 H 0.803478 0.785149 0.134135 0.268 Uiso 1 1 d R U . . .
C14A C 0.2620(13) 0.3728(15) 0.7146(13) 0.093(6) Uani 0.205(9) 1 d . . P A 2
H14D H 0.235381 0.306354 0.683998 0.139 Uiso 0.205(9) 1 calc R U P A 2
H14E H 0.210916 0.408626 0.733085 0.139 Uiso 0.205(9) 1 calc R U P A 2
H14F H 0.320689 0.359572 0.771141 0.139 Uiso 0.205(9) 1 calc R U P A 2

loop_
_atom_site_aniso_label
_atom_site_aniso_U_11
_atom_site_aniso_U_22
_atom_site_aniso_U_33
_atom_site_aniso_U_23
_atom_site_aniso_U_13
_atom_site_aniso_U_12
C1 0.097(2) 0.105(2) 0.102(2) 0.0114(18) 0.0698(19) -0.0014(18)
C2 0.0638(14) 0.0562(13) 0.0745(15) 0.0116(11) 0.0393(12) 0.0034(10)
C3 0.0528(13) 0.0664(16) 0.0952(19) 0.0173(14) 0.0283(13) -0.0063(11)
C4 0.0537(13) 0.0601(14) 0.0695(14) 0.0100(11) 0.0112(11) -0.0066(10)
C5 0.078(2) 0.117(3) 0.084(2) 0.0013(18) 0.0030(15) -0.0389(18)
C6 0.0541(12) 0.0489(11) 0.0499(10) 0.0057(8) 0.0177(9) -0.0025(9)
C7 0.0471(10) 0.0332(9) 0.0510(10) 0.0068(7) 0.0199(8) 0.0015(7)
C8 0.0615(13) 0.0410(10) 0.0551(11) 0.0034(8) 0.0295(9) 0.0019(9)
C9 0.0456(10) 0.0334(8) 0.0361(8) 0.0051(6) 0.0154(7) 0.0013(7)
C10 0.0473(10) 0.0405(10) 0.0410(9) 0.0067(7) 0.0163(8) 0.0068(8)
C11 0.0360(9) 0.0393(9) 0.0364(8) -0.0016(7) 0.0046(7) 0.0004(7)
C12 0.0778(16) 0.0677(15) 0.0429(10) 0.0141(10) 0.0195(10) 0.0042(12)
C13 0.128(3) 0.146(4) 0.099(2) 0.032(3) 0.065(2) 0.007(3)
C14 0.107(4) 0.154(5) 0.096(3) 0.015(3) 0.027(3) -0.044(4)
C15 0.0463(10) 0.0319(9) 0.0430(9) 0.0041(7) 0.0147(7) 0.0008(7)
C16 0.0524(12) 0.0548(12) 0.0619(12) 0.0207(10) 0.0227(10) 0.0002(9)
C17 0.0447(10) 0.0341(9) 0.0353(8) 0.0019(6) 0.0110(7) -0.0011(7)
C18 0.0518(11) 0.0320(8) 0.0362(8) 0.0018(6) 0.0158(7) 0.0014(7)
C19 0.0456(10) 0.0369(9) 0.0346(8) 0.0042(6) 0.0109(7) 0.0058(7)
C20 0.0551(12) 0.0532(12) 0.0530(11) 0.0021(9) 0.0204(9) 0.0015(9)
C21 0.0732(16) 0.0797(17) 0.0556(12) 0.0047(11) 0.0323(11) 0.0216(13)
C22 0.0933(19) 0.0652(16) 0.0494(12) -0.0084(10) 0.0206(12) 0.0255(13)
C23 0.0784(16) 0.0446(12) 0.0516(11) -0.0091(9) 0.0066(11) 0.0051(10)
C24 0.0551(12) 0.0371(10) 0.0469(10) 0.0013(8) 0.0106(8) 0.0032(8)
C25 0.246(8) 0.114(4) 0.220(7) -0.036(4) 0.129(6) -0.047(4)
N1 0.0451(9) 0.0375(8) 0.0384(7) 0.0068(6) 0.0153(6) 0.0003(6)
N2 0.0595(10) 0.0391(8) 0.0356(7) 0.0010(6) 0.0129(7) 0.0011(7)
O1 0.0682(10) 0.0531(8) 0.0393(7) 0.0119(6) 0.0183(6) 0.0038(7)
O2 0.0759(11) 0.0457(8) 0.0464(8) -0.0122(6) 0.0034(7) -0.0025(7)
O3 0.0613(9) 0.0322(7) 0.0604(9) -0.0041(6) 0.0129(7) 0.0014(6)
O4 0.0513(8) 0.0383(7) 0.0460(7) -0.0016(5) 0.0030(6) -0.0011(6)
O5 0.142(3) 0.206(5) 0.204(4) -0.005(4) 0.081(3) 0.001(3)
C14A 0.091(11) 0.100(12) 0.093(11) 0.033(9) 0.039(9) -0.014(9)

loop_
_atom_type_symbol
_atom_type_description
_atom_type_scat_dispersion_real
_atom_type_scat_dispersion_imag
_atom_type_scat_source
C C 0.0033 0.0016 'International Tables Vol C Tables 4.2.6.8 and 6.1.1.4'
H H 0.0000 0.0000 'International Tables Vol C Tables 4.2.6.8 and 6.1.1.4'
N N 0.0061 0.0033 'International Tables Vol C Tables 4.2.6.8 and 6.1.1.4'
O O 0.0106 0.0060 'International Tables Vol C Tables 4.2.6.8 and 6.1.1.4'

loop_
_geom_angle_atom_site_label_1
_geom_angle_atom_site_label_2
_geom_angle_atom_site_label_3
_geom_angle
_geom_angle_site_symmetry_1
_geom_angle_site_symmetry_3
_geom_angle_publ_flag
C3 C2 C8 118.1(2) . . ?
C3 C2 C1 121.4(2) . . ?
C8 C2 C1 120.6(3) . . ?
C2 C3 C4 122.9(2) . . ?
C6 C4 C3 117.9(2) . . ?
C6 C4 C5 120.1(3) . . ?
C3 C4 C5 121.9(3) . . ?
C7 C6 C4 120.5(2) . . ?
C6 C7 C8 120.62(19) . . ?
C6 C7 N1 119.35(17) . . ?
C8 C7 N1 120.03(18) . . ?
C2 C8 C7 120.0(2) . . ?
N1 C9 C10 112.76(14) . . ?
N1 C9 C15 102.09(13) . . ?
C10 C9 C15 113.82(15) . . ?
C11 C10 C9 111.40(14) . . ?
O2 C11 N2 122.72(17) . . ?
O2 C11 C10 120.94(17) . . ?
N2 C11 C10 116.33(15) . . ?
N2 C12 C13 114.3(2) . . ?
C14 C13 C12 114.7(4) . . ?
C14A C13 C12 131.2(8) . . ?
O3 C15 C16 110.86(16) . . ?
O3 C15 C9 106.58(15) . . ?
C16 C15 C9 113.36(16) . . ?
O3 C15 C17 107.09(14) . . ?
C16 C15 C17 116.54(16) . . ?
C9 C15 C17 101.56(14) . . ?
O4 C17 C19 112.19(15) . . ?
O4 C17 C18 112.16(15) . . ?
C19 C17 C18 109.34(14) . . ?
O4 C17 C15 108.48(14) . . ?
C19 C17 C15 113.41(14) . . ?
C18 C17 C15 100.75(15) . . ?
O1 C18 N1 126.62(18) . . ?
O1 C18 C17 125.60(17) . . ?
N1 C18 C17 107.73(15) . . ?
C24 C19 C20 118.51(18) . . ?
C24 C19 C17 122.36(17) . . ?
C20 C19 C17 119.12(17) . . ?
C21 C20 C19 120.3(2) . . ?
C22 C21 C20 120.7(2) . . ?
C23 C22 C21 119.6(2) . . ?
C22 C23 C24 120.6(2) . . ?
C23 C24 C19 120.3(2) . . ?
C18 N1 C7 123.84(15) . . ?
C18 N1 C9 112.12(15) . . ?
C7 N1 C9 122.43(15) . . ?
C11 N2 C12 122.84(17) . . ?

loop_
_geom_bond_atom_site_label_1
_geom_bond_atom_site_label_2
_geom_bond_distance
_geom_bond_site_symmetry_2
_geom_bond_publ_flag
C1 C2 1.521(3) . ?
C2 C3 1.388(4) . ?
C2 C8 1.399(3) . ?
C3 C4 1.400(4) . ?
C4 C6 1.392(3) . ?
C4 C5 1.516(4) . ?
C6 C7 1.388(3) . ?
C7 C8 1.400(3) . ?
C7 N1 1.436(3) . ?
C9 N1 1.493(2) . ?
C9 C10 1.537(3) . ?
C9 C15 1.545(3) . ?
C10 C11 1.531(2) . ?
C11 O2 1.238(2) . ?
C11 N2 1.327(2) . ?
C12 N2 1.473(3) . ?
C12 C13 1.486(5) . ?
C13 C14 1.412(7) . ?
C13 C14A 1.418(14) . ?
C15 O3 1.437(2) . ?
C15 C16 1.527(3) . ?
C15 C17 1.559(2) . ?
C17 O4 1.412(2) . ?
C17 C19 1.537(3) . ?
C17 C18 1.548(3) . ?
C18 O1 1.227(2) . ?
C18 N1 1.367(3) . ?
C19 C24 1.400(3) . ?
C19 C20 1.403(3) . ?
C20 C21 1.392(3) . ?
C21 C22 1.382(4) . ?
C22 C23 1.379(4) . ?
C23 C24 1.398(3) . ?
C25 O5 1.378(7) . ?
